data_2218709
loop_
_publ_author_name
'Ram\'irez-Rodr\'iguez, Oney'
'Mart\'inez-Cifuentes, Maximiliano'
'Iba\~nez, Andres'
'Vega, Andr\'es'
'Araya-Maturana, Ramiro'

_publ_section_title
;
 9,10-Dihydroxy-4,4-dimethyl-5,8-dihydroanthracen-1(4<i>H</i>)-one
;
_journal_coeditor_code HG2395
_journal_issue 7
_journal_name_full 'Acta Crystallographica Section E'
_journal_page_first o1316
_journal_paper_doi 10.1107/S1600536808010891
_journal_volume 64
_journal_year 2008
_chemical_formula_iupac 'C16 H16 O3'
_chemical_formula_moiety 'C16 H16 O3'
_chemical_formula_sum 'C16 H16 O3'
_chemical_formula_weight 256.29
_chemical_name_systematic
;
9,10-Dihydroxy-4,4-dimethyl-5,8-dihydroanthracen-1(4<i>H</i>)-one
;
_space_group_IT_number 62
_symmetry_cell_setting orthorhombic
_symmetry_space_group_name_Hall '-P 2ac 2n'
_symmetry_space_group_name_H-M 'P n m a'
_atom_sites_solution_hydrogens geom
_atom_sites_solution_primary direct
_atom_sites_solution_secondary difmap
_audit_creation_method SHELXL-97
_cell_angle_alpha 90.00
_cell_angle_beta 90.00
_cell_angle_gamma 90.00
_cell_formula_units_Z 4
_cell_length_a 8.5944(5)
_cell_length_b 7.6024(5)
_cell_length_c 19.2949(12)
_cell_measurement_reflns_used 2361
_cell_measurement_temperature 150(2)
_cell_measurement_theta_max 24.997
_cell_measurement_theta_min 2.594
_cell_volume 1260.69(14)
_computing_cell_refinement 'SAINT-NT (Bruker, 1999)'
_computing_data_collection 'SMART-NT (Bruker, 2001)'
_computing_data_reduction 'SAINT-NT (Bruker, 1999)'
_computing_molecular_graphics 'SHELXTL-NT (Sheldrick, 2008)'
_computing_publication_material 'SHELXTL-NT (Sheldrick, 2008)'
_computing_structure_refinement 'SHELXTL-NT (Sheldrick, 2008)'
_computing_structure_solution 'SHELXTL-NT (Sheldrick, 2008)'
_diffrn_ambient_temperature 150(2)
_diffrn_measured_fraction_theta_full 1.000
_diffrn_measured_fraction_theta_max 1.000
_diffrn_measurement_device_type 'Siemens SMART CCD area-detector'
_diffrn_measurement_method '\f and \w'
_diffrn_radiation_monochromator graphite
_diffrn_radiation_source 'fine-focus sealed tube'
_diffrn_radiation_type MoK\a
_diffrn_radiation_wavelength 0.71073
_diffrn_reflns_av_R_equivalents 0.0430
_diffrn_reflns_av_sigmaI/netI 0.0304
_diffrn_reflns_limit_h_max 10
_diffrn_reflns_limit_h_min -10
_diffrn_reflns_limit_k_max 9
_diffrn_reflns_limit_k_min -9
_diffrn_reflns_limit_l_max 22
_diffrn_reflns_limit_l_min -22
_diffrn_reflns_number 7422
_diffrn_reflns_theta_full 25.01
_diffrn_reflns_theta_max 25.01
_diffrn_reflns_theta_min 2.11
_diffrn_standards_decay_% 0
_exptl_absorpt_coefficient_mu 0.092
_exptl_absorpt_correction_T_max 0.9926
_exptl_absorpt_correction_T_min 0.9613
_exptl_absorpt_correction_type multi-scan
_exptl_absorpt_process_details '(SADABS in SAINT-NT; Bruker, 1999)'
_exptl_crystal_colour orange
_exptl_crystal_density_diffrn 1.350
_exptl_crystal_density_method 'not measured'
_exptl_crystal_description plate
_exptl_crystal_F_000 544
_exptl_crystal_size_max 0.43
_exptl_crystal_size_mid 0.38
_exptl_crystal_size_min 0.08
_refine_diff_density_max 0.332
_refine_diff_density_min -0.293
_refine_ls_extinction_method none
_refine_ls_goodness_of_fit_ref 1.006
_refine_ls_hydrogen_treatment constr
_refine_ls_matrix_type full
_refine_ls_number_parameters 112
_refine_ls_number_reflns 1198
_refine_ls_number_restraints 0
_refine_ls_restrained_S_all 1.006
_refine_ls_R_factor_all 0.0529
_refine_ls_R_factor_gt 0.0439
_refine_ls_shift/su_max 0.000
_refine_ls_shift/su_mean 0.000
_refine_ls_structure_factor_coef Fsqd
_refine_ls_weighting_details 'calc w=1/[\s^2^(Fo^2^)+(0.0796P)^2^] where P=(Fo^2^+2Fc^2^)/3'
_refine_ls_weighting_scheme calc
_refine_ls_wR_factor_gt 0.1114
_refine_ls_wR_factor_ref 0.1177
_reflns_number_gt 948
_reflns_number_total 1198
_reflns_threshold_expression I>2\s(I)
_cod_data_source_file hg2395.cif
_cod_data_source_block I
_cod_database_code 2218709
_cod_database_fobs_code 2218709

loop_
_symmetry_equiv_pos_as_xyz
'x, y, z'
'-x+1/2, -y, z+1/2'
'-x, y+1/2, -z'
'x+1/2, -y+1/2, -z+1/2'
'-x, -y, -z'
'x-1/2, y, -z-1/2'
'x, -y-1/2, z'
'-x-1/2, y-1/2, z-1/2'

loop_
_atom_site_type_symbol
_atom_site_label
_atom_site_fract_x
_atom_site_fract_y
_atom_site_fract_z
_atom_site_U_iso_or_equiv
_atom_site_adp_type
_atom_site_calc_flag
_atom_site_refinement_flags
_atom_site_occupancy
O O1 1.23661(15) 0.2500 0.97450(7) 0.0430(4) Uani d S 1
C C1 1.1134(2) 0.2500 0.93987(9) 0.0316(5) Uani d S 1
C C2 1.1204(2) 0.2500 0.86508(10) 0.0394(5) Uani d S 1
H H2B 1.2188 0.2500 0.8427 0.047 Uiso calc SR 1
C C3 0.9915(2) 0.2500 0.82719(10) 0.0366(5) Uani d S 1
H H3A 1.0040 0.2500 0.7783 0.044 Uiso calc SR 1
C C4 0.8283(2) 0.2500 0.85428(9) 0.0276(5) Uani d S 1
C C11 0.74913(15) 0.41540(18) 0.82447(7) 0.0319(4) Uani d . 1
H H11A 0.7543 0.4123 0.7737 0.048 Uiso calc R 1
H H11B 0.8027 0.5206 0.8415 0.048 Uiso calc R 1
H H11C 0.6400 0.4184 0.8392 0.048 Uiso calc R 1
C C4A 0.8227(2) 0.2500 0.93365(10) 0.0250(4) Uani d S 1
C C10 0.68158(19) 0.2500 0.96919(10) 0.0257(5) Uani d S 1
O O3 0.54736(14) 0.2500 0.93053(6) 0.0349(4) Uani d S 1
H H3 0.4700 0.2500 0.9571 0.052 Uiso calc SR 1
C C10A 0.67531(19) 0.2500 1.04249(9) 0.0246(5) Uani d S 1
C C5 0.5186(2) 0.2500 1.07767(10) 0.0293(5) Uani d S 1
H H5A 0.4600 0.3551 1.0623 0.035 Uiso calc PR 0.50
H H5B 0.4600 0.1449 1.0623 0.035 Uiso calc PR 0.50
C C6 0.5260(2) 0.2500 1.15519(10) 0.0302(5) Uani d S 1
H H6A 0.4305 0.2500 1.1800 0.036 Uiso calc SR 1
C C7 0.6566(2) 0.2500 1.19124(10) 0.0299(5) Uani d S 1
H H7A 0.6495 0.2500 1.2404 0.036 Uiso calc SR 1
C C8 0.8143(2) 0.2500 1.15932(10) 0.0311(5) Uani d S 1
H H8A 0.8718 0.1448 1.1755 0.037 Uiso calc PR 0.50
H H8B 0.8718 0.3552 1.1755 0.037 Uiso calc PR 0.50
C C8A 0.8116(2) 0.2500 1.08099(9) 0.0252(4) Uani d S 1
C C9 0.9537(2) 0.2500 1.04619(9) 0.0257(5) Uani d S 1
O O2 1.08404(15) 0.2500 1.08586(6) 0.0356(4) Uani d S 1
H H2 1.1629 0.2500 1.0602 0.053 Uiso calc SR 1
C C9A 0.9614(2) 0.2500 0.97343(10) 0.0255(5) Uani d S 1

loop_
_atom_site_aniso_label
_atom_site_aniso_U_11
_atom_site_aniso_U_22
_atom_site_aniso_U_33
_atom_site_aniso_U_12
_atom_site_aniso_U_13
_atom_site_aniso_U_23
O1 0.0199(7) 0.0740(12) 0.0351(8) 0.000 -0.0021(6) 0.000
C1 0.0210(10) 0.0430(12) 0.0310(11) 0.000 -0.0009(8) 0.000
C2 0.0246(10) 0.0629(14) 0.0306(12) 0.000 0.0075(9) 0.000
C3 0.0322(11) 0.0527(13) 0.0248(10) 0.000 0.0037(8) 0.000
C4 0.0232(9) 0.0384(12) 0.0213(10) 0.000 -0.0015(7) 0.000
C11 0.0346(8) 0.0375(8) 0.0237(7) -0.0025(6) -0.0025(5) 0.0023(6)
C4A 0.0230(10) 0.0287(10) 0.0232(10) 0.000 -0.0008(7) 0.000
C10 0.0211(10) 0.0313(11) 0.0246(10) 0.000 -0.0020(7) 0.000
O3 0.0189(7) 0.0610(10) 0.0247(7) 0.000 -0.0024(5) 0.000
C10A 0.0243(10) 0.0264(10) 0.0233(10) 0.000 0.0004(7) 0.000
C5 0.0226(10) 0.0377(11) 0.0276(11) 0.000 0.0003(7) 0.000
C6 0.0286(10) 0.0335(11) 0.0286(10) 0.000 0.0069(8) 0.000
C7 0.0354(11) 0.0323(11) 0.0221(10) 0.000 0.0021(8) 0.000
C8 0.0291(10) 0.0395(12) 0.0247(10) 0.000 -0.0036(8) 0.000
C8A 0.0262(10) 0.0261(10) 0.0233(10) 0.000 -0.0012(7) 0.000
C9 0.0222(9) 0.0307(11) 0.0243(10) 0.000 -0.0039(7) 0.000
O2 0.0215(7) 0.0583(9) 0.0271(8) 0.000 -0.0058(6) 0.000
C9A 0.0225(10) 0.0291(10) 0.0248(10) 0.000 -0.0008(7) 0.000

loop_
_atom_type_symbol
_atom_type_description
_atom_type_scat_dispersion_real
_atom_type_scat_dispersion_imag
_atom_type_scat_source
C C 0.0033 0.0016 'International Tables Vol C Tables 4.2.6.8 and 6.1.1.4'
H H 0.0000 0.0000 'International Tables Vol C Tables 4.2.6.8 and 6.1.1.4'
O O 0.0106 0.0060 'International Tables Vol C Tables 4.2.6.8 and 6.1.1.4'

loop_
_geom_angle_atom_site_label_1
_geom_angle_atom_site_label_2
_geom_angle_atom_site_label_3
_geom_angle_site_symmetry_1
_geom_angle_site_symmetry_3
_geom_angle
O1 C1 C2 . . 119.87(16)
O1 C1 C9A . . 121.38(17)
C2 C1 C9A . . 118.75(16)
C3 C2 C1 . . 121.05(17)
C3 C2 H2B . . 119.5
C1 C2 H2B . . 119.5
C2 C3 C4 . . 126.13(18)
C2 C3 H3A . . 116.9
C4 C3 H3A . . 116.9
C3 C4 C4A . . 112.24(15)
C3 C4 C11 . 7_565 106.46(10)
C4A C4 C11 . 7_565 111.05(10)
C3 C4 C11 . . 106.46(10)
C4A C4 C11 . . 111.05(10)
C11 C4 C11 7_565 . 109.37(14)
C4 C11 H11A . . 109.5
C4 C11 H11B . . 109.5
H11A C11 H11B . . 109.5
C4 C11 H11C . . 109.5
H11A C11 H11C . . 109.5
H11B C11 H11C . . 109.5
C10 C4A C9A . . 117.74(17)
C10 C4A C4 . . 121.29(15)
C9A C4A C4 . . 120.97(15)
O3 C10 C4A . . 117.62(16)
O3 C10 C10A . . 120.71(15)
C4A C10 C10A . . 121.67(16)
C10 O3 H3 . . 109.5
C8A C10A C10 . . 120.20(16)
C8A C10A C5 . . 120.86(17)
C10 C10A C5 . . 118.94(16)
C6 C5 C10A . . 114.34(15)
C6 C5 H5A . . 108.7
C10A C5 H5A . . 108.7
C6 C5 H5B . . 108.7
C10A C5 H5B . . 108.7
H5A C5 H5B . . 107.6
C7 C6 C5 . . 124.20(17)
C7 C6 H6A . . 117.9
C5 C6 H6A . . 117.9
C6 C7 C8 . . 123.79(17)
C6 C7 H7A . . 118.1
C8 C7 H7A . . 118.1
C7 C8 C8A . . 113.53(15)
C7 C8 H8A . . 108.9
C8A C8 H8A . . 108.9
C7 C8 H8B . . 108.9
C8A C8 H8B . . 108.9
H8A C8 H8B . . 107.7
C10A C8A C9 . . 118.81(17)
C10A C8A C8 . . 123.28(16)
C9 C8A C8 . . 117.91(15)
O2 C9 C8A . . 116.85(16)
O2 C9 C9A . . 121.64(16)
C8A C9 C9A . . 121.50(16)
C9 O2 H2 . . 109.5
C9 C9A C4A . . 120.08(16)
C9 C9A C1 . . 119.07(16)
C4A C9A C1 . . 120.86(16)

loop_
_geom_bond_atom_site_label_1
_geom_bond_atom_site_label_2
_geom_bond_site_symmetry_2
_geom_bond_distance
O1 C1 . 1.252(2)
C1 C2 . 1.444(3)
C1 C9A . 1.458(2)
C2 C3 . 1.327(3)
C2 H2B . 0.9500
C3 C4 . 1.497(2)
C3 H3A . 0.9500
C4 C4A . 1.532(3)
C4 C11 7_565 1.5410(16)
C4 C11 . 1.5410(16)
C11 H11A . 0.9800
C11 H11B . 0.9800
C11 H11C . 0.9800
C4A C10 . 1.393(2)
C4A C9A . 1.418(2)
C10 O3 . 1.374(2)
C10 C10A . 1.415(3)
O3 H3 . 0.8400
C10A C8A . 1.387(2)
C10A C5 . 1.508(2)
C5 C6 . 1.497(3)
C5 H5A . 0.9900
C5 H5B . 0.9900
C6 C7 . 1.320(3)
C6 H6A . 0.9500
C7 C8 . 1.489(3)
C7 H7A . 0.9500
C8 C8A . 1.512(3)
C8 H8A . 0.9900
C8 H8B . 0.9900
C8A C9 . 1.394(2)
C9 O2 . 1.357(2)
C9 C9A . 1.405(3)
O2 H2 . 0.8400

loop_
_geom_hbond_atom_site_label_D
_geom_hbond_atom_site_label_H
_geom_hbond_atom_site_label_A
_geom_hbond_site_symmetry_A
_geom_hbond_distance_DH
_geom_hbond_distance_HA
_geom_hbond_distance_DA
_geom_hbond_angle_DHA
O2 H2 O1 . 0.84 1.77 2.5172(18) 147.2
O3 H3 O1 1_455 0.84 2.03 2.8022(18) 151.9

loop_
_geom_torsion_atom_site_label_1
_geom_torsion_atom_site_label_2
_geom_torsion_atom_site_label_3
_geom_torsion_atom_site_label_4
_geom_torsion
C2 C3 C4 C11 121.70(9)
C11 C4 C4A C10 60.96(10)
C11 C4 C4A C9A -119.04(10)
